data_1570030
loop_
_publ_author_name
'Barsukova, Marina'
'Sapianik, Aleksandr'
'Guillerm, Vincent'
'Shkurenko, Aleksander'
'Shaikh, Aslam C.'
'Parvatkar, Prakash'
'Bhatt, Prashant M.'
'Bonneau, Mickaele'
'Alhaji, Abdulhadi'
'Shekhah, Osama'
'Balestra, Salvador R. G.'
'Semino, Rocio'
'Maurin, Guillaume'
'Eddaoudi, Mohamed'

_publ_section_title
;
 Face-directed assembly of tailored isoreticular MOFs using centring
 structure-directing agents
;
_journal_name_full 'Nature Synthesis'
_journal_page_first 1
_journal_paper_doi 10.1038/s44160-023-00401-8
_journal_year 2023
_chemical_formula_moiety '(In3 O (H2 O)2 (C24 H12 N3 O6)2 (C40 H25 N8 (In Br)0.5)0.25 1+), (Br 1-)'
_chemical_formula_sum 'C58 H34.25 Br1.12 In3.12 N8 O15'
_chemical_formula_weight 1531.89
_space_group_crystal_system cubic
_space_group_IT_number 229
_space_group_name_Hall '-I 4 2 3'
_space_group_name_H-M_alt 'I m -3 m'
_atom_sites_solution_hydrogens mixed
_atom_sites_solution_primary direct
_atom_sites_solution_secondary difmap
_audit_creation_method SHELXL-2018/3
_cell_angle_alpha 90
_cell_angle_beta 90
_cell_angle_gamma 90
_cell_formula_units_Z 24
_cell_length_a 57.312(3)
_cell_length_b 57.312(3)
_cell_length_c 57.312(3)
_cell_measurement_reflns_used 2238
_cell_measurement_temperature 100.0(1)
_cell_measurement_theta_max 29.98
_cell_measurement_theta_min 2.44
_cell_volume 188251(17)
_computing_cell_refinement 'SAINT V8.38A (Bruker, 2018)'
_computing_data_collection 'APEX3 v2018.7-2 (Bruker AXS Inc., 2018)'
_computing_data_reduction 'SAINT V8.38A (Bruker, 2018)'
_computing_molecular_graphics 'DIAMOND (Crystal Impact GbR, 2009'
_computing_publication_material 'PublCIF. Westrip, S. P. (2010). J. Appl. Cryst. 43, 920-925.'
_computing_structure_refinement 'SHELXL-2018/3 (Sheldrick, 2018)'
_computing_structure_solution 'SHELXS  (Sheldrick, 2008)'
_diffrn_ambient_temperature 100.0(1)
_diffrn_detector_area_resol_mean 8.3
_diffrn_measured_fraction_theta_full 0.994
_diffrn_measured_fraction_theta_max 0.994
_diffrn_measurement_device_type 'Bruker X8 PROSPECTOR APEX2 CCD'
_diffrn_measurement_method '\f and \w scans'
_diffrn_radiation_monochromator mirrors
_diffrn_radiation_type CuK\a
_diffrn_radiation_wavelength 1.54178
_diffrn_reflns_av_R_equivalents 0.1333
_diffrn_reflns_av_unetI/netI 0.0747
_diffrn_reflns_Laue_measured_fraction_full 0.994
_diffrn_reflns_Laue_measured_fraction_max 0.994
_diffrn_reflns_limit_h_max 34
_diffrn_reflns_limit_h_min -24
_diffrn_reflns_limit_k_max 42
_diffrn_reflns_limit_k_min -18
_diffrn_reflns_limit_l_max 36
_diffrn_reflns_limit_l_min -24
_diffrn_reflns_number 30334
_diffrn_reflns_point_group_measured_fraction_full 0.994
_diffrn_reflns_point_group_measured_fraction_max 0.994
_diffrn_reflns_theta_full 34.819
_diffrn_reflns_theta_max 34.819
_diffrn_reflns_theta_min 3.617
_diffrn_source 'Incoatec I\ms'
_exptl_absorpt_coefficient_mu 2.105
_exptl_absorpt_correction_T_max 0.0928
_exptl_absorpt_correction_T_min 0.0373
_exptl_absorpt_correction_type multi-scan
_exptl_absorpt_process_details
;
SADABS-2016/2 (Bruker,2016/2) was used for absorption correction.
wR2(int) was 0.0774 before and 0.0592 after correction.
The Ratio of minimum to maximum transmission is 0.4385.
The \l/2 correction factor is Not present.
;
_exptl_crystal_colour pink
_exptl_crystal_density_diffrn 0.324
_exptl_crystal_description cube
_exptl_crystal_F_000 18018
_exptl_crystal_size_max 0.010
_exptl_crystal_size_mid 0.010
_exptl_crystal_size_min 0.010
_refine_diff_density_max 0.476
_refine_diff_density_min -0.944
_refine_diff_density_rms 0.060
_refine_ls_extinction_coef .
_refine_ls_extinction_method none
_refine_ls_goodness_of_fit_ref 1.014
_refine_ls_hydrogen_treatment mixed
_refine_ls_matrix_type full
_refine_ls_number_parameters 212
_refine_ls_number_reflns 3768
_refine_ls_number_restraints 200
_refine_ls_restrained_S_all 1.016
_refine_ls_R_factor_all 0.1150
_refine_ls_R_factor_gt 0.0854
_refine_ls_shift/su_max 0.000
_refine_ls_shift/su_mean 0.000
_refine_ls_structure_factor_coef Fsqd
_refine_ls_weighting_details 'w=1/[\s^2^(Fo^2^)+(0.2000P)^2^] where P=(Fo^2^+2Fc^2^)/3'
_refine_ls_weighting_scheme calc
_refine_ls_wR_factor_gt 0.2546
_refine_ls_wR_factor_ref 0.2807
_reflns_Friedel_coverage 0.000
_reflns_Friedel_fraction_full .
_reflns_Friedel_fraction_max .
_reflns_number_gt 2437
_reflns_number_total 3768
_reflns_threshold_expression 'I > 2\s(I)'
_cod_data_source_file 44160_2023_401_MOESM10_ESM.cif
_cod_data_source_block In-sod-ZMOF-320
_cod_original_cell_volume 188252(29)
_cod_database_code 1570030
_shelx_shelxl_version_number 2018/3
_shelx_space_group_comment
;
The symmetry employed for this shelxl refinement is uniquely defined
by the following loop, which should always be used as a source of
symmetry information in preference to the above space-group names.
They are only intended as comments.
;
_shelx_estimated_absorpt_t_min 0.979
_shelx_estimated_absorpt_t_max 0.979
_platon_squeeze_void_probe_radius 1.20

loop_
_space_group_symop_operation_xyz
'x, y, z'
'-y, x, z'
'-x, -y, z'
'y, -x, z'
'x, -z, y'
'x, -y, -z'
'x, z, -y'
'z, y, -x'
'-x, y, -z'
'-z, y, x'
'z, x, y'
'y, z, x'
'-y, -z, x'
'z, -x, -y'
'-y, z, -x'
'-z, -x, y'
'-z, x, -y'
'y, -z, -x'
'y, x, -z'
'-y, -x, -z'
'-x, z, y'
'-x, -z, -y'
'z, -y, x'
'-z, -y, -x'
'x+1/2, y+1/2, z+1/2'
'-y+1/2, x+1/2, z+1/2'
'-x+1/2, -y+1/2, z+1/2'
'y+1/2, -x+1/2, z+1/2'
'x+1/2, -z+1/2, y+1/2'
'x+1/2, -y+1/2, -z+1/2'
'x+1/2, z+1/2, -y+1/2'
'z+1/2, y+1/2, -x+1/2'
'-x+1/2, y+1/2, -z+1/2'
'-z+1/2, y+1/2, x+1/2'
'z+1/2, x+1/2, y+1/2'
'y+1/2, z+1/2, x+1/2'
'-y+1/2, -z+1/2, x+1/2'
'z+1/2, -x+1/2, -y+1/2'
'-y+1/2, z+1/2, -x+1/2'
'-z+1/2, -x+1/2, y+1/2'
'-z+1/2, x+1/2, -y+1/2'
'y+1/2, -z+1/2, -x+1/2'
'y+1/2, x+1/2, -z+1/2'
'-y+1/2, -x+1/2, -z+1/2'
'-x+1/2, z+1/2, y+1/2'
'-x+1/2, -z+1/2, -y+1/2'
'z+1/2, -y+1/2, x+1/2'
'-z+1/2, -y+1/2, -x+1/2'
'-x, -y, -z'
'y, -x, -z'
'x, y, -z'
'-y, x, -z'
'-x, z, -y'
'-x, y, z'
'-x, -z, y'
'-z, -y, x'
'x, -y, z'
'z, -y, -x'
'-z, -x, -y'
'-y, -z, -x'
'y, z, -x'
'-z, x, y'
'y, -z, x'
'z, x, -y'
'z, -x, y'
'-y, z, x'
'-y, -x, z'
'y, x, z'
'x, -z, -y'
'x, z, y'
'-z, y, -x'
'z, y, x'
'-x+1/2, -y+1/2, -z+1/2'
'y+1/2, -x+1/2, -z+1/2'
'x+1/2, y+1/2, -z+1/2'
'-y+1/2, x+1/2, -z+1/2'
'-x+1/2, z+1/2, -y+1/2'
'-x+1/2, y+1/2, z+1/2'
'-x+1/2, -z+1/2, y+1/2'
'-z+1/2, -y+1/2, x+1/2'
'x+1/2, -y+1/2, z+1/2'
'z+1/2, -y+1/2, -x+1/2'
'-z+1/2, -x+1/2, -y+1/2'
'-y+1/2, -z+1/2, -x+1/2'
'y+1/2, z+1/2, -x+1/2'
'-z+1/2, x+1/2, y+1/2'
'y+1/2, -z+1/2, x+1/2'
'z+1/2, x+1/2, -y+1/2'
'z+1/2, -x+1/2, y+1/2'
'-y+1/2, z+1/2, x+1/2'
'-y+1/2, -x+1/2, z+1/2'
'y+1/2, x+1/2, z+1/2'
'x+1/2, -z+1/2, -y+1/2'
'x+1/2, z+1/2, y+1/2'
'-z+1/2, y+1/2, -x+1/2'
'z+1/2, y+1/2, x+1/2'

loop_
_atom_site_label
_atom_site_type_symbol
_atom_site_fract_x
_atom_site_fract_y
_atom_site_fract_z
_atom_site_U_iso_or_equiv
_atom_site_adp_type
_atom_site_occupancy
_atom_site_site_symmetry_order
_atom_site_calc_flag
_atom_site_refinement_flags_posn
_atom_site_refinement_flags_adp
_atom_site_refinement_flags_occupancy
_atom_site_disorder_assembly
_atom_site_disorder_group
In1 In 0.500000 0.12184(3) 0.12184(3) 0.1161(12) Uani 1 4 d S T P . .
In2 In 0.53138(3) 0.15867(2) 0.15867(2) 0.1212(11) Uani 1 2 d S T P . .
O1U3 O 0.500000 0.1459(2) 0.1459(2) 0.113(7) Uani 1 4 d S T P . .
O1W O 0.5657(2) 0.17270(19) 0.17270(19) 0.119(5) Uani 1 2 d DS T P . .
H1W H 0.5744(6) 0.1827(18) 0.1652(18) 0.179 Uiso 1 1 d D U . . .
O1A O 0.5258(2) 0.1379(2) 0.1013(2) 0.169(4) Uani 1 1 d D U . . .
O2A O 0.54629(18) 0.16235(17) 0.12367(18) 0.131(4) Uani 1 1 d D U . . .
O3A O 0.65702(18) 0.30517(17) 0.01985(16) 0.131(4) Uani 1 1 d D U . . .
C1A C 0.58484(19) 0.1822(2) 0.01973(18) 0.162(4) Uani 1 1 d D U . . .
N1A N 0.5780(3) 0.1724(3) 0.000000 0.156(6) Uani 1 2 d DS TU P . .
C2A C 0.6071(2) 0.2091(3) 0.000000 0.162(5) Uani 1 2 d DS TU P . .
N2A N 0.6000(2) 0.1998(2) 0.02009(13) 0.158(4) Uani 1 1 d D U . . .
C3A C 0.5750(2) 0.1733(2) 0.04209(18) 0.158(4) Uani 1 1 d DG U . . .
C4A C 0.5586(2) 0.1555(2) 0.04215(18) 0.167(5) Uani 1 1 d G U . . .
H4A H 0.554797 0.147661 0.028039 0.201 Uiso 1 1 calc R U . . .
C5A C 0.54770(19) 0.14909(17) 0.0629(2) 0.156(5) Uani 1 1 d G U . . .
H5A H 0.536479 0.136894 0.062903 0.187 Uiso 1 1 calc R U . . .
C6A C 0.5532(2) 0.1605(2) 0.08351(18) 0.146(4) Uani 1 1 d DG U . . .
C7A C 0.5697(2) 0.1784(2) 0.08345(18) 0.147(4) Uani 1 1 d G U . . .
H7A H 0.573441 0.186228 0.097559 0.176 Uiso 1 1 calc R U . . .
C8A C 0.58054(18) 0.18480(17) 0.0627(2) 0.151(4) Uani 1 1 d G U . . .
H8A H 0.591759 0.196995 0.062695 0.181 Uiso 1 1 calc R U . . .
C9A C 0.5417(3) 0.1519(3) 0.1051(2) 0.144(4) Uani 1 1 d D U . . .
C10A C 0.6227(3) 0.2297(3) 0.000000 0.159(5) Uani 1 2 d DS TU P . .
C11A C 0.6281(2) 0.2402(2) 0.02103(14) 0.158(5) Uani 1 1 d D U . . .
H11A H 0.624207 0.232898 0.035356 0.189 Uiso 1 1 calc R U . . .
C12A C 0.6394(3) 0.2617(2) 0.02092(14) 0.144(5) Uani 1 1 d D U . . .
H12A H 0.643700 0.269017 0.035188 0.173 Uiso 1 1 calc R U . . .
C13A C 0.6444(4) 0.2723(3) 0.000000 0.133(5) Uani 1 2 d DS TU P . .
C14A C 0.6538(5) 0.2966(3) 0.000000 0.127(5) Uani 1 2 d DS TU P . .
N1B N 0.500000 0.0361(4) 0.000000 0.188(8) Uani 1 4 d DS TU P . .
H1B H 0.500000 0.020795 0.000000 0.226 Uiso 0.25 4 calc R U P A 1
C1B C 0.500000 0.0729(3) 0.01221(9) 0.202(8) Uani 1 2 d DS TU P . .
H1BA H 0.500000 0.086194 0.022121 0.243 Uiso 1 2 calc R U P B 1
C2B C 0.500000 0.0494(3) 0.01921(14) 0.192(7) Uani 1 2 d DS TU P C 1
C3B C 0.500000 0.0422(3) 0.0422(3) 0.190(7) Uani 1 4 d DS TU P . .
C4B C 0.500000 0.0607(3) 0.0607(3) 0.189(7) Uani 1 4 d DS TU P . .
C5B C 0.52072(16) 0.0699(2) 0.0699(2) 0.187(7) Uani 1 2 d DS TU P . .
H5B H 0.535360 0.064438 0.064438 0.224 Uiso 1 2 calc R U P C .
C6B C 0.51996(17) 0.0872(2) 0.0872(2) 0.177(7) Uani 1 2 d DS TU P C .
H6B H 0.534336 0.093018 0.093018 0.212 Uiso 1 2 calc R U P . .
N2B N 0.500000 0.0960(3) 0.0960(3) 0.166(8) Uani 1 4 d DS TU P . .
In3 In 0.5048(5) 0.000000 0.000000 0.173(6) Uani 0.25 8 d DS TU P . 2
Br2 Br 0.5492(4) 0.000000 0.000000 0.173(6) Uani 0.25 8 d DS T P D 2

loop_
_atom_site_aniso_label
_atom_site_aniso_U_11
_atom_site_aniso_U_22
_atom_site_aniso_U_33
_atom_site_aniso_U_23
_atom_site_aniso_U_13
_atom_site_aniso_U_12
In1 0.172(3) 0.0880(14) 0.0880(14) 0.0011(16) 0.000 0.000
In2 0.180(2) 0.0919(11) 0.0919(11) 0.0002(11) 0.0011(9) 0.0011(9)
O1U3 0.18(2) 0.079(9) 0.079(9) -0.023(12) 0.000 0.000
O1W 0.173(14) 0.093(7) 0.093(7) -0.015(9) 0.018(8) 0.018(8)
O1A 0.224(10) 0.153(9) 0.131(8) -0.037(7) 0.023(8) -0.062(8)
O2A 0.179(9) 0.115(8) 0.099(8) -0.016(6) 0.017(7) -0.021(7)
O3A 0.142(8) 0.110(8) 0.140(9) -0.002(6) 0.005(7) -0.013(6)
C1A 0.213(9) 0.145(9) 0.126(9) 0.006(6) 0.007(7) -0.063(8)
N1A 0.212(12) 0.146(11) 0.111(12) 0.000 0.000 -0.064(10)
C2A 0.216(11) 0.146(11) 0.125(10) 0.000 0.000 -0.066(9)
N2A 0.215(10) 0.141(9) 0.120(8) 0.012(6) 0.004(7) -0.067(8)
C3A 0.213(9) 0.142(8) 0.119(8) 0.005(7) 0.010(8) -0.066(7)
C4A 0.226(10) 0.150(9) 0.126(9) 0.003(8) 0.024(9) -0.074(8)
C5A 0.215(10) 0.141(9) 0.112(9) -0.001(8) 0.023(9) -0.064(8)
C6A 0.198(9) 0.133(8) 0.107(8) -0.008(7) 0.006(8) -0.049(7)
C7A 0.196(10) 0.137(9) 0.108(9) 0.000(8) 0.003(8) -0.055(8)
C8A 0.202(10) 0.138(9) 0.113(9) -0.001(8) -0.001(9) -0.064(8)
C9A 0.193(9) 0.129(8) 0.110(8) -0.020(7) 0.019(8) -0.044(7)
C10A 0.213(11) 0.141(11) 0.123(11) 0.000 0.000 -0.068(9)
C11A 0.210(10) 0.137(10) 0.125(10) -0.005(7) -0.004(7) -0.066(9)
C12A 0.191(10) 0.112(10) 0.128(10) -0.006(7) -0.010(7) -0.053(8)
C13A 0.166(10) 0.107(10) 0.127(11) 0.000 0.000 -0.040(9)
C14A 0.149(9) 0.105(10) 0.128(12) 0.000 0.000 -0.021(9)
N1B 0.356(18) 0.090(13) 0.120(14) 0.000 0.000 0.000
C1B 0.363(18) 0.121(12) 0.123(13) -0.016(11) 0.000 0.000
C2B 0.352(16) 0.106(10) 0.119(11) -0.010(8) 0.000 0.000
C3B 0.333(17) 0.119(8) 0.119(8) -0.016(10) 0.000 0.000
C4B 0.313(17) 0.127(8) 0.127(8) -0.027(10) 0.000 0.000
C5B 0.294(18) 0.133(8) 0.133(8) -0.040(10) -0.006(6) -0.006(6)
C6B 0.278(19) 0.126(8) 0.126(8) -0.047(10) -0.006(6) -0.006(6)
N2B 0.26(2) 0.119(9) 0.119(9) -0.035(12) 0.000 0.000
In3 0.276(16) 0.122(5) 0.122(5) 0.000 0.000 0.000
Br2 0.276(16) 0.122(5) 0.122(5) 0.000 0.000 0.000

loop_
_atom_type_symbol
_atom_type_description
_atom_type_scat_dispersion_real
_atom_type_scat_dispersion_imag
_atom_type_scat_source
C C 0.0181 0.0091 'International Tables Vol C Tables 4.2.6.8 and 6.1.1.4'
H H 0.0000 0.0000 'International Tables Vol C Tables 4.2.6.8 and 6.1.1.4'
Br Br -0.6763 1.2805 'International Tables Vol C Tables 4.2.6.8 and 6.1.1.4'
In In 0.0822 5.0449 'International Tables Vol C Tables 4.2.6.8 and 6.1.1.4'
N N 0.0311 0.0180 'International Tables Vol C Tables 4.2.6.8 and 6.1.1.4'
O O 0.0492 0.0322 'International Tables Vol C Tables 4.2.6.8 and 6.1.1.4'

loop_
_geom_angle_atom_site_label_1
_geom_angle_atom_site_label_2
_geom_angle_atom_site_label_3
_geom_angle
_geom_angle_site_symmetry_1
_geom_angle_site_symmetry_3
O1U3 In1 N2B 180.0(8) . .
O1U3 In1 O1A 95.0(3) . 21_655
N2B In1 O1A 85.0(3) . 21_655
O1U3 In1 O1A 95.0(3) . 54_655
N2B In1 O1A 85.0(3) . 54_655
O1A In1 O1A 89.7(7) 21_655 54_655
O1U3 In1 O1A 95.0(3) . 70
N2B In1 O1A 85.0(3) . 70
O1A In1 O1A 89.4(7) 21_655 70
O1A In1 O1A 170.1(6) 54_655 70
O1U3 In1 O1A 95.0(3) . .
N2B In1 O1A 85.0(3) . .
O1A In1 O1A 170.1(6) 21_655 .
O1A In1 O1A 89.4(7) 54_655 .
O1A In1 O1A 89.7(7) 70 .
O1U3 In2 O3A 93.2(4) . 47_554
O1U3 In2 O3A 93.2(4) . 88_545
O3A In2 O3A 89.4(6) 47_554 88_545
O1U3 In2 O2A 92.9(4) . 70
O3A In2 O2A 173.8(4) 47_554 70
O3A In2 O2A 89.2(4) 88_545 70
O1U3 In2 O2A 92.9(4) . .
O3A In2 O2A 89.3(4) 47_554 .
O3A In2 O2A 173.8(4) 88_545 .
O2A In2 O2A 91.4(5) 70 .
O1U3 In2 O1W 179.7(7) . .
O3A In2 O1W 86.6(4) 47_554 .
O3A In2 O1W 86.6(4) 88_545 .
O2A In2 O1W 87.3(4) 70 .
O2A In2 O1W 87.3(4) . .
In1 O1U3 In2 119.8(4) . 54_655
In1 O1U3 In2 119.8(4) . .
In2 O1U3 In2 120.4(8) 54_655 .
In2 O1W H1W 124(4) . .
In2 O1W H1W 124(4) . 70
H1W O1W H1W 109(2) . 70
C9A O1A In1 134.9(10) . .
C9A O2A In2 130.7(9) . .
C14A O3A In2 130.9(13) . 87_554
N1A C1A N2A 121.8(11) . .
N1A C1A C3A 118.8(10) . .
N2A C1A C3A 119.4(10) . .
C1A N1A C1A 117.9(15) . 51
N2A C2A N2A 119.6(14) 51 .
N2A C2A C10A 120.2(7) 51 .
N2A C2A C10A 120.2(7) . .
C2A N2A C1A 119.2(11) . .
C4A C3A C8A 120.0 . .
C4A C3A C1A 120.6(11) . .
C8A C3A C1A 119.1(11) . .
C3A C4A C5A 120.0 . .
C3A C4A H4A 120.0 . .
C5A C4A H4A 120.0 . .
C6A C5A C4A 120.0 . .
C6A C5A H5A 120.0 . .
C4A C5A H5A 120.0 . .
C5A C6A C7A 120.0 . .
C5A C6A C9A 116.7(11) . .
C7A C6A C9A 123.2(11) . .
C8A C7A C6A 120.0 . .
C8A C7A H7A 120.0 . .
C6A C7A H7A 120.0 . .
C7A C8A C3A 120.0 . .
C7A C8A H8A 120.0 . .
C3A C8A H8A 120.0 . .
O1A C9A O2A 128.1(13) . .
O1A C9A C6A 113.4(13) . .
O2A C9A C6A 117.2(13) . .
C11A C10A C11A 121.3(13) . 51
C11A C10A C2A 118.9(6) . .
C11A C10A C2A 118.9(6) 51 .
C10A C11A C12A 119.1(9) . .
C10A C11A H11A 120.5 . .
C12A C11A H11A 120.5 . .
C13A C12A C11A 119.4(9) . .
C13A C12A H12A 120.3 . .
C11A C12A H12A 120.3 . .
C12A C13A C12A 121.6(13) 51 .
C12A C13A C14A 119.1(7) 51 .
C12A C13A C14A 119.1(7) . .
O3A C14A O3A 130.4(19) . 51
O3A C14A C13A 114.8(10) . .
O3A C14A C13A 114.8(10) 51 .
C2B N1B C2B 110.9(15) . 9_655
C2B N1B In3 124.2(8) . 49_655
C2B N1B In3 124.2(8) 9_655 49_655
In3 N1B In3 15.2(16) 49_655 .
C2B N1B H1B 124.6 . .
C2B N1B H1B 124.6 9_655 .
C1B C1B C2B 106.6(4) 9_655 .
C1B C1B H1BA 126.7 9_655 .
C2B C1B H1BA 126.7 . .
N1B C2B C3B 128.1(17) . .
N1B C2B C1B 108.0(11) . .
C3B C2B C1B 123.9(12) . .
C2B C3B C2B 125(2) 21_655 .
C2B C3B C4B 117.7(12) 21_655 .
C2B C3B C4B 117.7(12) . .
C5B C4B C5B 115.6(17) . 21_655
C5B C4B C3B 122.2(8) . .
C5B C4B C3B 122.2(8) 21_655 .
C6B C5B C4B 120.4(12) . .
C6B C5B H5B 119.8 . .
C4B C5B H5B 119.8 . .
N2B C6B C5B 123.8(13) . .
N2B C6B H6B 118.1 . .
C5B C6B H6B 118.1 . .
C6B N2B C6B 115.9(18) 21_655 .
C6B N2B In1 122.0(9) 21_655 .
C6B N2B In1 122.0(9) . .
In3 In3 N1B 82.4(8) 49_655 53_655
In3 In3 N1B 82.4(8) 49_655 49_655
N1B In3 N1B 89.0(2) 53_655 49_655
In3 In3 N1B 82.4(8) 49_655 5
N1B In3 N1B 164.7(16) 53_655 5
N1B In3 N1B 89.0(2) 49_655 5
In3 In3 N1B 82.4(8) 49_655 .
N1B In3 N1B 89.0(2) 53_655 .
N1B In3 N1B 164.7(16) 49_655 .
N1B In3 N1B 89.0(2) 5 .
In3 In3 Br2 180.0 49_655 .
N1B In3 Br2 97.6(8) 53_655 .
N1B In3 Br2 97.6(8) 49_655 .
N1B In3 Br2 97.6(8) 5 .
N1B In3 Br2 97.6(8) . .

loop_
_geom_bond_atom_site_label_1
_geom_bond_atom_site_label_2
_geom_bond_distance
_geom_bond_site_symmetry_2
In1 O1U3 1.954(17) .
In1 N2B 2.09(2) .
In1 O1A 2.105(12) 21_655
In1 O1A 2.105(12) 54_655
In1 O1A 2.105(12) 70
In1 O1A 2.105(12) .
In2 O1U3 2.073(8) .
In2 O3A 2.178(9) 47_554
In2 O3A 2.178(9) 88_545
In2 O2A 2.190(10) 70
In2 O2A 2.190(10) .
In2 O1W 2.270(14) .
O1W H1W 0.874(11) .
O1W H1W 0.874(11) 70
O1A C9A 1.232(9) .
O2A C9A 1.250(9) .
O3A C14A 1.253(8) .
C1A N1A 1.320(9) .
C1A N2A 1.333(9) .
C1A C3A 1.488(9) .
C2A N2A 1.332(8) 51
C2A N2A 1.332(8) .
C2A C10A 1.484(10) .
C3A C4A 1.3900 .
C3A C8A 1.3900 .
C4A C5A 1.3900 .
C4A H4A 0.9500 .
C5A C6A 1.3900 .
C5A H5A 0.9500 .
C6A C7A 1.3900 .
C6A C9A 1.487(9) .
C7A C8A 1.3900 .
C7A H7A 0.9500 .
C8A H8A 0.9500 .
C10A C11A 1.383(8) .
C10A C11A 1.383(8) 51
C11A C12A 1.392(9) .
C11A H11A 0.9500 .
C12A C13A 1.374(8) .
C12A H12A 0.9500 .
C13A C14A 1.491(10) .
N1B C2B 1.337(9) .
N1B C2B 1.337(9) 9_655
N1B In3 2.09(2) 49_655
N1B In3 2.09(2) .
N1B H1B 0.8800 .
C1B C1B 1.400(10) 9_655
C1B C2B 1.407(10) .
C1B H1BA 0.9500 .
C2B C3B 1.381(9) .
C3B C4B 1.500(10) .
C4B C5B 1.404(9) .
C4B C5B 1.404(9) 21_655
C5B C6B 1.398(10) .
C5B H5B 0.9500 .
C6B N2B 1.350(9) .
C6B H6B 0.9500 .
In3 In3 0.55(6) 49_655
In3 Br2 2.541(19) .

loop_
_geom_torsion_atom_site_label_1
_geom_torsion_atom_site_label_2
_geom_torsion_atom_site_label_3
_geom_torsion_atom_site_label_4
_geom_torsion
_geom_torsion_site_symmetry_1
_geom_torsion_site_symmetry_2
_geom_torsion_site_symmetry_3
_geom_torsion_site_symmetry_4
N2A C1A N1A C1A -7(2) . . . 51
C3A C1A N1A C1A 172.5(12) . . . 51
N2A C2A N2A C1A -4.3(17) 51 . . .
C10A C2A N2A C1A 175.9(13) . . . .
N1A C1A N2A C2A 5.6(14) . . . .
C3A C1A N2A C2A -173.6(10) . . . .
N1A C1A C3A C4A -1.2(13) . . . .
N2A C1A C3A C4A 178.0(9) . . . .
N1A C1A C3A C8A -174.4(11) . . . .
N2A C1A C3A C8A 4.7(12) . . . .
C8A C3A C4A C5A 0.0 . . . .
C1A C3A C4A C5A -173.2(10) . . . .
C3A C4A C5A C6A 0.0 . . . .
C4A C5A C6A C7A 0.0 . . . .
C4A C5A C6A C9A -177.1(13) . . . .
C5A C6A C7A C8A 0.0 . . . .
C9A C6A C7A C8A 176.9(14) . . . .
C6A C7A C8A C3A 0.0 . . . .
C4A C3A C8A C7A 0.0 . . . .
C1A C3A C8A C7A 173.3(10) . . . .
In1 O1A C9A O2A -5(4) . . . .
In1 O1A C9A C6A -171.6(10) . . . .
In2 O2A C9A O1A 7(3) . . . .
In2 O2A C9A C6A 173.0(9) . . . .
C5A C6A C9A O1A -11(2) . . . .
C7A C6A C9A O1A 172.3(13) . . . .
C5A C6A C9A O2A -178.9(13) . . . .
C7A C6A C9A O2A 4(2) . . . .
N2A C2A C10A C11A 174.5(9) 51 . . .
N2A C2A C10A C11A -5.7(12) . . . .
N2A C2A C10A C11A 5.7(12) 51 . . 51
N2A C2A C10A C11A -174.5(9) . . . 51
C11A C10A C11A C12A -0.6(9) 51 . . .
C2A C10A C11A C12A -169.2(15) . . . .
C10A C11A C12A C13A 1.8(18) . . . .
C11A C12A C13A C12A -3(3) . . . 51
C11A C12A C13A C14A 172.4(18) . . . .
In2 O3A C14A O3A 23(5) 87_554 . . 51
In2 O3A C14A C13A -156.4(13) 87_554 . . .
C12A C13A C14A O3A 178(2) 51 . . .
C12A C13A C14A O3A 2(3) . . . .
C12A C13A C14A O3A -2(3) 51 . . 51
C12A C13A C14A O3A -178(2) . . . 51
C2B N1B C2B C3B 180.000(0) 9_655 . . .
C2B N1B C2B C1B 0.000(0) 9_655 . . .
C1B C1B C2B N1B 0.000(0) 9_655 . . .
C1B C1B C2B C3B 180.000(0) 9_655 . . .
N1B C2B C3B C2B 0.000(1) . . . 21_655
C1B C2B C3B C2B 180.000(0) . . . 21_655
N1B C2B C3B C4B 180.000(0) . . . .
C1B C2B C3B C4B 0.000(0) . . . .
C2B C3B C4B C5B 90.000(1) 21_655 . . .
C2B C3B C4B C5B -90.000(0) . . . .
C2B C3B C4B C5B -90.000(0) 21_655 . . 21_655
C2B C3B C4B C5B 90.000(1) . . . 21_655
C5B C4B C5B C6B 0.000(0) 21_655 . . .
C3B C4B C5B C6B 180.000(0) . . . .
C4B C5B C6B N2B 0.000(1) . . . .
C5B C6B N2B C6B 0.000(0) . . . 21_655
C5B C6B N2B In1 180.000(0) . . . .

loop_
_platon_squeeze_void_nr
_platon_squeeze_void_average_x
_platon_squeeze_void_average_y
_platon_squeeze_void_average_z
_platon_squeeze_void_volume
_platon_squeeze_void_count_electrons
_platon_squeeze_void_content
1 0.289 -0.019 0.275 141825 13617 ' '
